data_2005102
loop_
_publ_author_name
'Boutfessi, A.'
'Boukhari, A.'
'Holt, E. M.'

_publ_section_title
;
 Copper(II) Diiron(III) Pyrophosphate
;
_journal_issue 7
_journal_name_full 'Acta Crystallographica Section C'
_journal_page_first 1597
_journal_page_last 1599
_journal_paper_doi 10.1107/S0108270196000856
_journal_volume 52
_journal_year 1996
_chemical_formula_iupac 'Cu1 Fe2 (P2 O7)2'
_chemical_formula_moiety 'Cu1 Fe2 O14 P4'
_chemical_formula_sum 'Cu Fe2 O14 P4'
_chemical_formula_weight 523.1
_chemical_name_systematic
;
Copper(II) Iron(III) Diphosphate
;
_space_group_IT_number 14
_symmetry_cell_setting monoclinic
_symmetry_space_group_name_Hall '-P 2yn'
_symmetry_space_group_name_H-M 'P 1 21/n 1'
_cell_angle_alpha 90
_cell_angle_beta 91.99(3)
_cell_angle_gamma 90
_cell_formula_units_Z 2
_cell_length_a 6.5890(10)
_cell_length_b 5.1630(10)
_cell_length_c 15.633(3)
_cell_measurement_reflns_used 45
_cell_measurement_temperature 298
_cell_measurement_theta_max 17.2
_cell_measurement_theta_min 9.5
_cell_volume 531.50(17)
_computing_cell_refinement XSCANS
_computing_data_collection 'XSCANS (Siemens, 1991a)'
_computing_data_reduction XSCANS
_computing_molecular_graphics 'XP (Siemens, 1990)'
_computing_structure_refinement SHELXL86
_computing_structure_solution 'SHELXS86 (Sheldrick, 1990)'
_diffrn_ambient_temperature 298
_diffrn_measurement_device 'Syntex P4 four-circle'
_diffrn_measurement_method \q/2\q
_diffrn_radiation_monochromator 'highly oriented graphite crystal'
_diffrn_radiation_source 'fine-focus sealed tube'
_diffrn_radiation_type MoK\a
_diffrn_radiation_wavelength 0.71073
_diffrn_reflns_av_R_equivalents 0.0534
_diffrn_reflns_limit_h_max 9
_diffrn_reflns_limit_h_min -9
_diffrn_reflns_limit_k_max 7
_diffrn_reflns_limit_k_min 0
_diffrn_reflns_limit_l_max 21
_diffrn_reflns_limit_l_min 0
_diffrn_reflns_number 2303
_diffrn_reflns_theta_max 23.5
_diffrn_reflns_theta_min 3.5
_diffrn_standards_decay_% negligible
_diffrn_standards_interval_count 97
_diffrn_standards_number 3
_exptl_absorpt_coefficient_mu 5.364
_exptl_absorpt_correction_T_max 0.45
_exptl_absorpt_correction_T_min 0.28
_exptl_absorpt_correction_type 'semi-empirical via \y scan (XEMP; Siemens, 1991b)'
_exptl_crystal_colour blue--green
_exptl_crystal_density_diffrn 3.269
_exptl_crystal_density_method 'not measured'
_exptl_crystal_description chunk
_exptl_crystal_F_000 506
_exptl_crystal_size_max 0.2
_exptl_crystal_size_mid 0.2
_exptl_crystal_size_min 0.2
_refine_diff_density_max 0.25
_refine_diff_density_min -0.75
_refine_ls_extinction_method none
_refine_ls_goodness_of_fit_obs 1.26
_refine_ls_matrix_type full
_refine_ls_number_parameters 98
_refine_ls_number_reflns 1253
_refine_ls_R_factor_obs .0420
_refine_ls_shift/esd_max 0.001
_refine_ls_shift/esd_mean 0.000
_refine_ls_structure_factor_coef F
_refine_ls_weighting_details 'w = 1/[\s^2^(F) + 0.0008F^2^]'
_refine_ls_weighting_scheme calc
_refine_ls_wR_factor_obs .0541
_reflns_number_observed 1253
_reflns_number_total 1553
_reflns_observed_criterion F>6.0\s(F)
_cod_data_source_file br1137.cif
_cod_data_source_block holt1
_cod_depositor_comments
;
The following automatic conversions were performed:

'_refine_ls_weighting_scheme' value 'w = 1/[\s^2^(F) + 0.0008F^2^]'
was changed to 'calc'. New tag '_refine_ls_weighting_details' was
created. The value of the new tag was set to 'w = 1/[\s^2^(F) +
0.0008F^2^]'.

Automatic conversion script
Id: cif_fix_values 3143 2015-03-26 13:38:13Z robertas 
;
_cod_original_cell_volume 531.52(8)
_cod_original_sg_symbol_H-M 'P 21/n'
_cod_original_formula_sum 'Cu1 Fe2 O14 P4'
_cod_database_code 2005102

loop_
_symmetry_equiv_pos_as_xyz
x,y,z
-x,-y,-z
1/2+x,1/2-y,1/2+z
1/2-x,1/2+y,1/2-z

loop_
_atom_site_aniso_label
_atom_site_aniso_U_11
_atom_site_aniso_U_22
_atom_site_aniso_U_33
_atom_site_aniso_U_12
_atom_site_aniso_U_13
_atom_site_aniso_U_23
Cu1 0.0250(10) 0.0310(10) 0.0210(10) -0.0040(10) -0.0010(10) 0.0020(10)
Fe1 0.0210(10) 0.0230(10) 0.0200(10) 0.0000(10) 0.0000(10) 0.0000(10)
P2 0.020(2) 0.0240(10) 0.0190(10) -0.0010(10) 0.0000(10) 0.0010(10)
P1 0.0210(10) 0.0240(10) 0.0180(10) 0.0010(10) -0.0010(10) 0.0000(10)
O11 0.0210(10) 0.0360(10) 0.0200(10) -0.0020(10) -0.0010(10) 0.0020(10)
O12 0.0230(10) 0.0260(10) 0.0210(10) -0.0020(10) -0.0020(10) 0.0020(10)
O13 0.0270(10) 0.0270(10) 0.0250(10) 0.0050(10) -0.0020(10) -0.0020(10)
O14 0.0280(10) 0.0330(10) 0.0200(10) -0.0020(10) -0.0030(10) 0.0010(10)
O21 0.0240(10) 0.0300(10) 0.0200(10) -0.0040(10) 0.0020(10) 0.0020(10)
O22 0.0270(10) 0.0270(10) 0.0300(10) 0.0040(10) 0.0040(10) 0.0010(10)
O23 0.0250(10) 0.0270(10) 0.0260(10) -0.0040(10) 0.0010(10) -0.0010(10)

loop_
_atom_site_label
_atom_site_fract_x
_atom_site_fract_y
_atom_site_fract_z
_atom_site_U_iso_or_equiv
_atom_site_thermal_displace_type
Cu1 0 0 0 .0260(10) Uani
Fe1 .33480(10) .24300(10) .11950(10) .0210(10) Uani
P2 .35650(10) .2781(2) -.09470(10) .0210(10) Uani
P1 -.05150(10) .2541(2) -0.16860(10) .0210(10) Uani
O21 .2440(4) .2024(6) -.0130(3) .0250(10) Uani
O11 .1895(4) .2815(6) -0.1708(2) .0260(10) Uani
O12 -.0814(4) -.0036(5) -0.1191(2) .0240(10) Uani
O13 -0.1324(4) .4751(5) -0.1180(2) .0260(10) Uani
O14 -0.1287(4) .2281(6) -0.2587(2) .0270(10) Uani
O22 .5118(4) .0828(6) -0.1171(2) .0280(10) Uani
O23 .4357(4) .5519(6) -.0876(2) .0260(10) Uani

loop_
_atom_type_symbol
_atom_type_scat_dispersion_real
_atom_type_scat_dispersion_imag
_atom_type_scat_source
Fe 0.4 1.0 'International Tables Vol C Tables 4.2.6.8 and 6.1.1.4'
Cu 0.3 1.4 'International Tables Vol C Tables 4.2.6.8 and 6.1.1.4'
P 0.1 0.2 'International Tables Vol C Tables 4.2.6.8 and 6.1.1.4'
O 0.008 0.006 'International Tables Vol C Tables 4.2.6.8 and 6.1.1.4'

loop_
_geom_angle_atom_site_label_1
_geom_angle_atom_site_label_2
_geom_angle_atom_site_label_3
_geom_angle_site_symmetry_1
_geom_angle_site_symmetry_3
_geom_angle
_geom_angle_publ_flag
O21 Cu1 O12 . . 96.20(10) no
O12 Cu1 O21 . 2_555 83.80(10) no
O12 Cu1 O21 . 2_555 180.0 no
O21 Cu1 O21 . 2_555 180.0 no
O21 Cu1 O12 . 2_555 83.80(10) no
O21 Cu1 O12 2_555 2_555 96.20(10) no
O21 Fe1 O12 . 2_555 75.00(10) no
O12 Fe1 O13 2_555 2_565 84.00(10) no
O12 Fe1 O14 2_555 3_555 97.00(10) no
O21 Fe1 O22 . 2_655 91.40(10) no
O13 Fe1 O22 3_565 2_655 168.40(10) no
O21 Fe1 O23 . 2_665 89.90(10) no
O13 Fe1 O23 3_565 2_665 97.30(10) no
O22 Fe1 O23 2_655 2_665 93.20(10) no
O21 Fe1 O13 . 2_565 83.90(10) no
O21 Fe1 O14 . 3_555 170.90(10) no
O13 Fe1 O14 2_565 3_555 90.90(10) no
O12 Fe1 O22 2_555 2_655 84.50(10) no
O14 Fe1 O22 3_555 2_655 92.20(10) no
O12 Fe1 O23 2_555 2_665 164.70(10) no
O14 Fe1 O23 3_555 2_665 98.10(10) no
O21 P2 O22 . . 112.1(2) no
O21 P2 O23 . . 110.5(2) no
O22 P2 O23 . . 114.4(2) no
O11 P1 O13 . . 108.5(2) no
O11 P1 O14 . . 107.2(2) no
O13 P1 O14 . . 116.9(2) no
O21 P2 O11 . . 106.30(10) no
O11 P2 O22 . . 107.1(2) no
O11 P2 O23 . . 105.8(2) no
O11 P1 O12 . . 103.3(2) no
O12 P1 O13 . . 109.6(2) no
O12 P1 O14 . . 110.4(2) no
P2 O11 P1 . . 130.2(2) no

loop_
_geom_bond_atom_site_label_1
_geom_bond_atom_site_label_2
_geom_bond_site_symmetry_2
_geom_bond_distance
_geom_bond_publ_flag
Cu1 O21 . 1.934(3) yes
Cu1 O21 2_555 1.934(3) yes
Cu1 O12 . 1.920(3) yes
Cu1 O12 2_555 1.920(3) yes
Fe1 O21 . 2.146(3) yes
Fe1 O13 2_565 1.973(3) yes
Fe1 O22 2_655 1.964(3) yes
Fe1 O12 2_555 2.077(3) yes
Fe1 O14 3_555 1.916(3) yes
Fe1 O23 2_665 1.926(3) yes
P2 O21 . 1.550(3) yes
P2 O22 . 1.487(3) yes
P1 O11 . 1.596(3) yes
P1 O13 . 1.498(3) yes
P2 O11 . 1.592(3) yes
P2 O23 . 1.510(3) yes
P1 O12 . 1.555(3) yes
P1 O14 . 1.487(3) yes
